data_4347916
loop_
_publ_author_name
'Scattergood, Paul A.'
'Khushnood, Usman'
'Tariq, Amina'
'Cooke, David J.'
'Rice, Craig R.'
'Elliott, Paul I. P.'

_publ_section_title
;
 Photochemistry of [Ru(pytz)(btz)2](2+) and Characterization of a
 \k(1)-btz Ligand-Loss Intermediate.
;
_journal_issue 15
_journal_name_full 'Inorganic chemistry'
_journal_page_first 7787
_journal_page_last 7796
_journal_paper_doi 10.1021/acs.inorgchem.6b00782
_journal_volume 55
_journal_year 2016
_chemical_formula_sum 'C100 H88 F24 N32 P4 Ru2'
_chemical_formula_weight 2520.04
_space_group_crystal_system triclinic
_space_group_IT_number 2
_space_group_name_Hall '-P 1'
_space_group_name_H-M_alt 'P -1'
_atom_sites_solution_hydrogens geom
_atom_sites_solution_primary direct
_atom_sites_solution_secondary difmap
_audit_creation_method SHELXL-97
_cell_angle_alpha 94.420(2)
_cell_angle_beta 90.870(2)
_cell_angle_gamma 100.753(2)
_cell_formula_units_Z 2
_cell_length_a 12.3371(5)
_cell_length_b 21.0567(8)
_cell_length_c 21.0921(8)
_cell_measurement_temperature 293(2)
_cell_volume 5364.6(4)
_computing_structure_refinement 'SHELXL-97 (Sheldrick, 2008)'
_computing_structure_solution 'SHELXS-97 (Sheldrick, 2008)'
_diffrn_ambient_temperature 293(2)
_diffrn_measured_fraction_theta_full 0.984
_diffrn_measured_fraction_theta_max 0.984
_diffrn_measurement_device_type 'Bruker APEX-II CCD'
_diffrn_radiation_monochromator graphite
_diffrn_radiation_source 'fine-focus sealed tube'
_diffrn_radiation_type CuK\a
_diffrn_radiation_wavelength 1.54178
_diffrn_reflns_av_R_equivalents 0.0870
_diffrn_reflns_av_sigmaI/netI 0.0730
_diffrn_reflns_limit_h_max 15
_diffrn_reflns_limit_h_min -13
_diffrn_reflns_limit_k_max 25
_diffrn_reflns_limit_k_min -26
_diffrn_reflns_limit_l_max 26
_diffrn_reflns_limit_l_min -26
_diffrn_reflns_number 79056
_diffrn_reflns_theta_full 72.38
_diffrn_reflns_theta_max 72.38
_diffrn_reflns_theta_min 2.10
_exptl_absorpt_coefficient_mu 3.767
_exptl_absorpt_correction_T_max 0.88
_exptl_absorpt_correction_T_min 0.77
_exptl_absorpt_correction_type multi-scan
_exptl_absorpt_process_details sadabs
_exptl_crystal_colour yellow
_exptl_crystal_density_diffrn 1.560
_exptl_crystal_density_method 'not measured'
_exptl_crystal_description block
_exptl_crystal_F_000 2552
_exptl_crystal_size_max 0.1
_exptl_crystal_size_mid 0.05
_exptl_crystal_size_min 0.01
_refine_diff_density_max 1.603
_refine_diff_density_min -1.687
_refine_diff_density_rms 0.161
_refine_ls_extinction_method none
_refine_ls_goodness_of_fit_ref 1.034
_refine_ls_hydrogen_treatment mixed
_refine_ls_matrix_type full
_refine_ls_number_parameters 1506
_refine_ls_number_reflns 20889
_refine_ls_number_restraints 107
_refine_ls_restrained_S_all 1.033
_refine_ls_R_factor_all 0.1096
_refine_ls_R_factor_gt 0.0834
_refine_ls_shift/su_max 0.001
_refine_ls_shift/su_mean 0.000
_refine_ls_structure_factor_coef Fsqd
_refine_ls_weighting_details 'calc w=1/[\s^2^(Fo^2^)+(0.1102P)^2^+31.2946P] where P=(Fo^2^+2Fc^2^)/3'
_refine_ls_weighting_scheme calc
_refine_ls_wR_factor_gt 0.2073
_refine_ls_wR_factor_ref 0.2311
_reflns_number_gt 15976
_reflns_number_total 20889
_reflns_threshold_expression >2sigma(I)
_cod_data_source_file ic6b00782_si_002.cif
_cod_data_source_block cu_pauls_ir_0m_a
_cod_database_code 4347916

loop_
_symmetry_equiv_pos_as_xyz
'x, y, z'
'-x, -y, -z'

loop_
_atom_site_label
_atom_site_type_symbol
_atom_site_fract_x
_atom_site_fract_y
_atom_site_fract_z
_atom_site_U_iso_or_equiv
_atom_site_adp_type
_atom_site_occupancy
_atom_site_symmetry_multiplicity
_atom_site_calc_flag
_atom_site_refinement_flags
_atom_site_disorder_assembly
_atom_site_disorder_group
Ru1 Ru 0.93168(3) 0.79234(2) 0.03465(2) 0.02156(13) Uani 1 1 d . . .
Ru2 Ru 0.91720(3) 0.78576(2) 0.52555(2) 0.02073(13) Uani 1 1 d . . .
P1 P 0.36460(16) 0.61759(9) 0.91424(10) 0.0440(5) Uani 1 1 d . . .
P2 P 0.17481(14) 0.93259(9) 0.30548(8) 0.0337(4) Uani 1 1 d . . .
P3 P 0.36155(17) 0.61781(10) 0.38516(10) 0.0469(5) Uani 1 1 d . . .
P4 P 0.17996(14) 0.91759(8) 0.80608(8) 0.0317(4) Uani 1 1 d . . .
F1 F 0.4841(4) 0.6341(2) 0.8852(3) 0.0663(15) Uani 1 1 d . . .
F2 F 0.3080(5) 0.6180(3) 0.8463(3) 0.0840(18) Uani 1 1 d . . .
F3 F 0.3625(4) 0.6932(2) 0.9250(2) 0.0553(12) Uani 1 1 d . . .
F4 F 0.2454(4) 0.6035(2) 0.9448(3) 0.0662(15) Uani 1 1 d . . .
F5 F 0.3611(5) 0.5429(2) 0.9019(3) 0.0761(17) Uani 1 1 d . . .
F6 F 0.4176(5) 0.6190(3) 0.9809(3) 0.0802(17) Uani 1 1 d . . .
F7 F 0.2966(3) 0.9599(2) 0.2827(2) 0.0501(11) Uani 1 1 d . . .
F8 F 0.1845(4) 0.9936(2) 0.3564(2) 0.0584(13) Uani 1 1 d . . .
F9 F 0.1254(4) 0.9732(2) 0.2548(2) 0.0481(10) Uani 1 1 d . . .
F10 F 0.0523(4) 0.9062(2) 0.3280(2) 0.0515(11) Uani 1 1 d . . .
F11 F 0.1644(5) 0.8723(2) 0.2543(2) 0.0649(14) Uani 1 1 d . . .
F12 F 0.2225(4) 0.8929(3) 0.3568(2) 0.0667(15) Uani 1 1 d . . .
F13 F 0.3455(4) 0.6910(3) 0.4059(3) 0.0751(16) Uani 1 1 d . B .
F14 F 0.4862(4) 0.6470(2) 0.3704(3) 0.0602(13) Uani 1 1 d . B .
F15 F 0.3962(5) 0.6151(3) 0.4575(3) 0.0801(17) Uani 1 1 d . B .
F16 F 0.2366(5) 0.5929(3) 0.4040(3) 0.093(2) Uani 1 1 d . B .
F18 F 0.2232(4) 0.8778(3) 0.8588(2) 0.0629(13) Uani 1 1 d . . .
F19 F 0.3033(3) 0.9435(2) 0.7850(2) 0.0450(10) Uani 1 1 d . . .
F20 F 0.1705(4) 0.8566(2) 0.7554(2) 0.0590(13) Uani 1 1 d . . .
F21 F 0.1348(4) 0.9582(2) 0.7534(2) 0.0462(10) Uani 1 1 d . . .
F22 F 0.0554(3) 0.8927(2) 0.8260(2) 0.0482(10) Uani 1 1 d . . .
F23 F 0.1888(4) 0.9793(2) 0.8562(2) 0.0525(11) Uani 1 1 d . . .
N1 N 0.8908(4) 0.8227(2) 0.1246(2) 0.0217(10) Uani 1 1 d . . .
N2 N 1.0129(4) 0.8894(2) 0.0416(2) 0.0224(10) Uani 1 1 d . . .
N3 N 0.7814(4) 0.8057(2) -0.0016(2) 0.0245(10) Uani 1 1 d . . .
N4 N 0.8419(4) 0.6991(2) 0.0238(2) 0.0255(11) Uani 1 1 d . . .
N5 N 1.0000(4) 0.7667(2) -0.0495(2) 0.0231(10) Uani 1 1 d . . .
N6 N 1.0732(4) 0.7651(2) 0.0645(2) 0.0269(11) Uani 1 1 d . . .
N7 N 0.8176(4) 0.6945(2) 0.5141(2) 0.0198(9) Uani 1 1 d . . .
N8 N 0.7697(4) 0.8051(2) 0.4908(2) 0.0235(10) Uani 1 1 d . . .
N9 N 0.8796(4) 0.8131(2) 0.6160(2) 0.0225(10) Uani 1 1 d . . .
N10 N 1.0043(4) 0.8814(2) 0.5360(2) 0.0217(10) Uani 1 1 d . . .
N11 N 1.0563(4) 0.7537(2) 0.5526(2) 0.0247(10) Uani 1 1 d . . .
N12 N 0.9822(4) 0.7620(2) 0.4397(2) 0.0244(10) Uani 1 1 d . . .
N13 N 0.8348(4) 0.7940(2) 0.1703(2) 0.0258(10) Uani 1 1 d . . .
N14 N 0.8426(4) 0.8409(2) 0.2183(2) 0.0252(10) Uani 1 1 d . . .
N15 N 0.8708(5) 0.6426(2) 0.0296(3) 0.0299(11) Uani 1 1 d . . .
N16 N 0.7876(5) 0.5996(2) 0.0040(3) 0.0335(12) Uani 1 1 d . . .
N17 N 0.7395(4) 0.8573(2) -0.0106(2) 0.0252(10) Uani 1 1 d . . .
N18 N 0.6363(4) 0.8356(2) -0.0334(2) 0.0261(11) Uani 1 1 d . . .
N19 N 0.9657(4) 0.7632(2) -0.1093(2) 0.0268(11) Uani 1 1 d . . .
N20 N 1.0364(4) 0.7330(3) -0.1423(2) 0.0277(11) Uani 1 1 d . . .
N21 N 1.1172(4) 0.7660(3) 0.1222(2) 0.0290(11) Uani 1 1 d . . .
N22 N 1.2091(4) 0.7416(3) 0.1133(2) 0.0332(12) Uani 1 1 d . . .
N23 N 0.7347(4) 0.8593(2) 0.4832(2) 0.0252(10) Uani 1 1 d . . .
N24 N 0.6290(4) 0.8413(2) 0.4629(2) 0.0235(10) Uani 1 1 d . . .
N25 N 0.8369(4) 0.6366(2) 0.5238(2) 0.0265(11) Uani 1 1 d . . .
N26 N 0.7453(4) 0.5965(2) 0.5015(3) 0.0296(11) Uani 1 1 d . . .
N27 N 0.8239(4) 0.7828(3) 0.6612(2) 0.0277(11) Uani 1 1 d . . .
N28 N 0.8402(4) 0.8260(2) 0.7129(2) 0.0270(11) Uani 1 1 d . . .
N29 N 0.9490(4) 0.7628(2) 0.3804(2) 0.0264(11) Uani 1 1 d . . .
N30 N 1.0179(4) 0.7341(3) 0.3454(2) 0.0294(11) Uani 1 1 d . . .
N31 N 1.0997(4) 0.7508(3) 0.6091(2) 0.0294(11) Uani 1 1 d . . .
N32 N 1.1907(4) 0.7261(3) 0.5983(2) 0.0333(12) Uani 1 1 d . . .
C1 C 1.0749(5) 0.9192(3) -0.0025(3) 0.0284(13) Uani 1 1 d . . .
H1 H 1.0806 0.8968 -0.0417 0.034 Uiso 1 1 calc R . .
C2 C 1.1307(5) 0.9822(3) 0.0082(3) 0.0331(14) Uani 1 1 d . . .
H2 H 1.1746 1.0017 -0.0230 0.040 Uiso 1 1 calc R . .
C3 C 1.1208(5) 1.0161(3) 0.0658(3) 0.0328(14) Uani 1 1 d . . .
H3 H 1.1577 1.0587 0.0737 0.039 Uiso 1 1 calc R . .
C4 C 1.0560(5) 0.9863(3) 0.1117(3) 0.0303(13) Uani 1 1 d . . .
H4 H 1.0486 1.0085 0.1507 0.036 Uiso 1 1 calc R . .
C5 C 1.0024(5) 0.9230(3) 0.0984(3) 0.0221(11) Uani 1 1 d . . .
C6 C 0.9335(4) 0.8859(3) 0.1423(3) 0.0224(11) Uani 1 1 d . . .
C7 C 0.9021(5) 0.8980(3) 0.2036(3) 0.0282(13) Uani 1 1 d . . .
H7 H 0.9182 0.9368 0.2292 0.034 Uiso 1 1 calc R . .
C8 C 0.7891(5) 0.8266(4) 0.2786(3) 0.0338(15) Uani 1 1 d . . .
H8A H 0.8311 0.8544 0.3128 0.041 Uiso 1 1 calc R . .
H8B H 0.7913 0.7821 0.2865 0.041 Uiso 1 1 calc R . .
C9 C 0.6706(5) 0.8360(3) 0.2805(3) 0.0275(13) Uani 1 1 d . . .
C10 C 0.5885(5) 0.7856(3) 0.2942(3) 0.0299(13) Uani 1 1 d . . .
H10 H 0.6061 0.7455 0.3008 0.036 Uiso 1 1 calc R . .
C11 C 0.4804(6) 0.7937(4) 0.2983(3) 0.0361(15) Uani 1 1 d . . .
H11 H 0.4260 0.7595 0.3086 0.043 Uiso 1 1 calc R . .
C12 C 0.4530(6) 0.8523(4) 0.2871(3) 0.0405(17) Uani 1 1 d . . .
H12 H 0.3800 0.8576 0.2893 0.049 Uiso 1 1 calc R . .
C13 C 0.5337(6) 0.9028(4) 0.2726(3) 0.0410(17) Uani 1 1 d . . .
H13 H 0.5149 0.9422 0.2646 0.049 Uiso 1 1 calc R . .
C14 C 0.6430(6) 0.8956(3) 0.2698(3) 0.0356(15) Uani 1 1 d . . .
H14 H 0.6976 0.9303 0.2608 0.043 Uiso 1 1 calc R . .
C15 C 1.1366(5) 0.7403(3) 0.0199(3) 0.0284(13) Uani 1 1 d . . .
C16 C 1.2236(5) 0.7247(4) 0.0515(3) 0.0351(15) Uani 1 1 d . . .
H16 H 1.2807 0.7064 0.0342 0.042 Uiso 1 1 calc R . .
C17 C 1.0928(5) 0.7389(3) -0.0445(3) 0.0267(13) Uani 1 1 d . . .
C18 C 1.1155(5) 0.7174(3) -0.1053(3) 0.0281(13) Uani 1 1 d . . .
H18 H 1.1729 0.6966 -0.1179 0.034 Uiso 1 1 calc R . .
C19 C 1.0169(6) 0.7177(3) -0.2104(3) 0.0362(15) Uani 1 1 d . . .
H19A H 1.0793 0.7011 -0.2279 0.043 Uiso 1 1 calc R . .
H19B H 1.0125 0.7573 -0.2301 0.043 Uiso 1 1 calc R . .
C20 C 0.8379(6) 0.6430(4) -0.1830(3) 0.0417(17) Uani 1 1 d . . .
H20 H 0.8530 0.6544 -0.1399 0.050 Uiso 1 1 calc R . .
C21 C 0.9123(5) 0.6684(3) -0.2274(3) 0.0296(13) Uani 1 1 d . . .
C22 C 1.2763(6) 0.7363(6) 0.1707(3) 0.062(3) Uani 1 1 d . . .
H22A H 1.2387 0.7009 0.1938 0.074 Uiso 1 1 calc R . .
H22B H 1.2831 0.7760 0.1983 0.074 Uiso 1 1 calc R . .
C23 C 1.3895(6) 0.7246(4) 0.1547(3) 0.0415(17) Uani 1 1 d . . .
C24 C 1.4700(6) 0.7725(4) 0.1338(3) 0.0396(16) Uani 1 1 d . . .
H24 H 1.4533 0.8127 0.1263 0.048 Uiso 1 1 calc R . .
C25 C 1.4148(6) 0.6648(4) 0.1655(4) 0.0473(19) Uani 1 1 d . . .
H25 H 1.3614 0.6324 0.1802 0.057 Uiso 1 1 calc R . .
C26 C 0.7051(5) 0.7510(3) -0.0177(3) 0.0254(12) Uani 1 1 d . . .
C27 C 0.6115(5) 0.7705(3) -0.0383(3) 0.0290(13) Uani 1 1 d . . .
H27 H 0.5451 0.7442 -0.0526 0.035 Uiso 1 1 calc R . .
C28 C 0.7414(5) 0.6908(3) -0.0065(3) 0.0232(12) Uani 1 1 d . . .
C29 C 0.7050(5) 0.6259(3) -0.0191(3) 0.0322(14) Uani 1 1 d . . .
H29 H 0.6389 0.6048 -0.0390 0.039 Uiso 1 1 calc R . .
C30 C 0.5662(6) 0.8825(3) -0.0474(3) 0.0345(15) Uani 1 1 d . . .
H30A H 0.5143 0.8638 -0.0818 0.041 Uiso 1 1 calc R . .
H30B H 0.6121 0.9211 -0.0615 0.041 Uiso 1 1 calc R . .
C31 C 0.5028(5) 0.9016(3) 0.0095(3) 0.0312(14) Uani 1 1 d . . .
C32 C 0.3319(7) 0.8987(4) 0.0645(4) 0.0476(19) Uani 1 1 d . . .
H32 H 0.2562 0.8839 0.0660 0.057 Uiso 1 1 calc R . .
C33 C 0.3875(7) 0.9388(4) 0.1145(4) 0.051(2) Uani 1 1 d . . .
H33 H 0.3492 0.9512 0.1495 0.061 Uiso 1 1 calc R . .
C34 C 0.5565(6) 0.9418(3) 0.0602(3) 0.0390(16) Uani 1 1 d . . .
H34 H 0.6323 0.9566 0.0591 0.047 Uiso 1 1 calc R . .
C35 C 0.3900(6) 0.8806(3) 0.0116(3) 0.0380(15) Uani 1 1 d . . .
H35 H 0.3524 0.8544 -0.0222 0.046 Uiso 1 1 calc R . .
C36 C 0.8008(7) 0.5308(3) -0.0045(4) 0.0423(17) Uani 1 1 d . . .
H36A H 0.7288 0.5028 -0.0043 0.051 Uiso 1 1 calc R . .
H36B H 0.8448 0.5213 0.0308 0.051 Uiso 1 1 calc R . .
C37 C 0.8555(6) 0.5170(3) -0.0658(3) 0.0375(15) Uani 1 1 d . . .
C38 C 0.9649(6) 0.5449(4) -0.0758(4) 0.0472(18) Uani 1 1 d . . .
H38 H 1.0067 0.5715 -0.0435 0.057 Uiso 1 1 calc R . .
C39 C 0.7962(7) 0.4772(4) -0.1141(4) 0.051(2) Uani 1 1 d . . .
H39 H 0.7237 0.4573 -0.1078 0.062 Uiso 1 1 calc R . .
C40 C 1.5748(6) 0.7609(4) 0.1239(3) 0.0415(17) Uani 1 1 d . . .
H40 H 1.6293 0.7936 0.1109 0.050 Uiso 1 1 calc R . .
C41 C 1.5995(6) 0.7012(4) 0.1334(3) 0.0438(18) Uani 1 1 d . . .
H41 H 1.6700 0.6934 0.1256 0.053 Uiso 1 1 calc R . .
C42 C 1.5207(7) 0.6534(4) 0.1541(4) 0.053(2) Uani 1 1 d . . .
H42 H 1.5378 0.6132 0.1606 0.063 Uiso 1 1 calc R . .
C43 C 0.8900(6) 0.6489(3) -0.2914(3) 0.0361(15) Uani 1 1 d . . .
H43 H 0.9390 0.6657 -0.3217 0.043 Uiso 1 1 calc R . .
C44 C 0.7948(7) 0.6045(4) -0.3104(4) 0.050(2) Uani 1 1 d . . .
H44 H 0.7810 0.5909 -0.3532 0.060 Uiso 1 1 calc R . .
C45 C 0.7209(7) 0.5804(4) -0.2660(4) 0.051(2) Uani 1 1 d . . .
H45 H 0.6573 0.5506 -0.2789 0.061 Uiso 1 1 calc R . .
C46 C 0.7411(7) 0.6006(4) -0.2026(4) 0.0497(19) Uani 1 1 d . . .
H46 H 0.6897 0.5857 -0.1728 0.060 Uiso 1 1 calc R . .
C47 C 1.0112(7) 0.5329(4) -0.1339(5) 0.057(2) Uani 1 1 d . . .
H47 H 1.0842 0.5517 -0.1402 0.068 Uiso 1 1 calc R . .
C48 C 0.9516(8) 0.4939(4) -0.1821(4) 0.058(2) Uani 1 1 d . . .
H48 H 0.9836 0.4861 -0.2209 0.069 Uiso 1 1 calc R . .
C49 C 0.8441(8) 0.4665(4) -0.1723(4) 0.060(2) Uani 1 1 d . . .
H49 H 0.8025 0.4404 -0.2050 0.072 Uiso 1 1 calc R . .
C50 C 1.0661(5) 0.9131(3) 0.4923(3) 0.0271(13) Uani 1 1 d . . .
H50 H 1.0691 0.8924 0.4519 0.033 Uiso 1 1 calc R . .
C51 C 1.1252(5) 0.9751(3) 0.5051(3) 0.0316(14) Uani 1 1 d . . .
H51 H 1.1665 0.9963 0.4738 0.038 Uiso 1 1 calc R . .
C52 C 1.1218(6) 1.0053(3) 0.5656(3) 0.0353(15) Uani 1 1 d . . .
H52 H 1.1628 1.0467 0.5755 0.042 Uiso 1 1 calc R . .
C53 C 1.0588(5) 0.9745(3) 0.6107(3) 0.0283(13) Uani 1 1 d . . .
H53 H 1.0547 0.9949 0.6510 0.034 Uiso 1 1 calc R . .
C54 C 1.0004(5) 0.9116(3) 0.5949(3) 0.0240(12) Uani 1 1 d . . .
C55 C 0.9315(5) 0.8734(3) 0.6382(3) 0.0220(11) Uani 1 1 d . . .
C56 C 0.9052(5) 0.8820(3) 0.7014(3) 0.0290(13) Uani 1 1 d . . .
H56 H 0.9277 0.9185 0.7296 0.035 Uiso 1 1 calc R . .
C57 C 0.7892(6) 0.8074(3) 0.7736(3) 0.0337(15) Uani 1 1 d . . .
H57A H 0.8315 0.8338 0.8086 0.040 Uiso 1 1 calc R . .
H57B H 0.7930 0.7625 0.7787 0.040 Uiso 1 1 calc R . .
C58 C 0.6707(5) 0.8155(3) 0.7773(3) 0.0286(13) Uani 1 1 d . . .
C59 C 0.6399(6) 0.8742(4) 0.7690(3) 0.0396(16) Uani 1 1 d . . .
H59 H 0.6927 0.9098 0.7600 0.048 Uiso 1 1 calc R . .
C60 C 0.5299(7) 0.8802(4) 0.7742(4) 0.0485(19) Uani 1 1 d . . .
H60 H 0.5093 0.9198 0.7686 0.058 Uiso 1 1 calc R . .
C61 C 0.4513(6) 0.8276(5) 0.7875(3) 0.049(2) Uani 1 1 d . . .
H61 H 0.3778 0.8315 0.7910 0.059 Uiso 1 1 calc R . .
C62 C 0.4818(6) 0.7698(4) 0.7956(3) 0.0469(19) Uani 1 1 d . . .
H62 H 0.4289 0.7343 0.8047 0.056 Uiso 1 1 calc R . .
C63 C 0.5919(6) 0.7635(4) 0.7905(3) 0.0376(15) Uani 1 1 d . . .
H63 H 0.6120 0.7238 0.7960 0.045 Uiso 1 1 calc R . .
C64 C 0.6881(5) 0.7528(3) 0.4763(3) 0.0226(12) Uani 1 1 d . . .
C65 C 0.7163(5) 0.6906(3) 0.4865(3) 0.0230(12) Uani 1 1 d . . .
C66 C 0.6689(5) 0.6266(3) 0.4783(3) 0.0283(13) Uani 1 1 d . . .
H66 H 0.5996 0.6082 0.4607 0.034 Uiso 1 1 calc R . .
C67 C 0.5965(5) 0.7769(3) 0.4579(3) 0.0262(12) Uani 1 1 d . . .
H67 H 0.5273 0.7534 0.4448 0.031 Uiso 1 1 calc R . .
C68 C 0.5614(5) 0.8910(3) 0.4527(3) 0.0303(13) Uani 1 1 d . . .
H68A H 0.5111 0.8763 0.4165 0.036 Uiso 1 1 calc R . .
H68B H 0.6092 0.9309 0.4432 0.036 Uiso 1 1 calc R . .
C69 C 0.4963(5) 0.9037(3) 0.5107(3) 0.0294(13) Uani 1 1 d . . .
C70 C 0.3834(6) 0.8808(3) 0.5108(3) 0.0386(16) Uani 1 1 d . . .
H70 H 0.3473 0.8579 0.4746 0.046 Uiso 1 1 calc R . .
C71 C 0.3237(7) 0.8921(4) 0.5647(4) 0.0479(19) Uani 1 1 d . . .
H71 H 0.2479 0.8769 0.5645 0.058 Uiso 1 1 calc R . .
C72 C 0.3775(8) 0.9257(4) 0.6185(4) 0.055(2) Uani 1 1 d . . .
H72 H 0.3385 0.9328 0.6549 0.066 Uiso 1 1 calc R . .
C73 C 0.5487(6) 0.9373(4) 0.5658(3) 0.0421(17) Uani 1 1 d . . .
H73 H 0.6247 0.9520 0.5670 0.051 Uiso 1 1 calc R . .
C74 C 1.0745(5) 0.7334(3) 0.4426(3) 0.0282(13) Uani 1 1 d . . .
C75 C 1.1183(5) 0.7307(3) 0.5064(3) 0.0274(13) Uani 1 1 d . . .
C76 C 1.2045(5) 0.7128(3) 0.5352(3) 0.0326(14) Uani 1 1 d . . .
H76 H 1.2610 0.6952 0.5162 0.039 Uiso 1 1 calc R . .
C77 C 1.0962(5) 0.7157(3) 0.3808(3) 0.0307(13) Uani 1 1 d . . .
H77 H 1.1530 0.6954 0.3665 0.037 Uiso 1 1 calc R . .
C78 C 1.2537(7) 0.7138(5) 0.6543(4) 0.059(2) Uani 1 1 d . . .
H78A H 1.2118 0.6771 0.6740 0.070 Uiso 1 1 calc R . .
H78B H 1.2620 0.7513 0.6849 0.070 Uiso 1 1 calc R . .
C79 C 1.3651(6) 0.7000(4) 0.6397(3) 0.0394(17) Uani 1 1 d . . .
C80 C 1.4474(7) 0.7541(5) 0.6289(4) 0.054(2) Uani 1 1 d . . .
H80 H 1.4291 0.7949 0.6274 0.065 Uiso 1 1 calc R . .
C81 C 1.3899(8) 0.6410(5) 0.6404(5) 0.066(3) Uani 1 1 d . . .
H81 H 1.3348 0.6055 0.6465 0.079 Uiso 1 1 calc R . .
C82 C 0.9984(6) 0.7239(4) 0.2764(3) 0.0373(16) Uani 1 1 d . . .
H82A H 1.0639 0.7132 0.2567 0.045 Uiso 1 1 calc R . .
H82B H 0.9854 0.7639 0.2604 0.045 Uiso 1 1 calc R . .
C83 C 0.8996(6) 0.6697(3) 0.2575(3) 0.0350(15) Uani 1 1 d . . .
C84 C 0.8060(6) 0.6570(3) 0.2929(3) 0.0402(16) Uani 1 1 d . . .
H84 H 0.8026 0.6812 0.3313 0.048 Uiso 1 1 calc R . .
C85 C 0.7162(7) 0.6084(4) 0.2722(4) 0.0489(19) Uani 1 1 d . . .
H85 H 0.6534 0.6009 0.2964 0.059 Uiso 1 1 calc R . .
C86 C 0.9024(7) 0.6342(4) 0.1998(4) 0.050(2) Uani 1 1 d . . .
H86 H 0.9635 0.6432 0.1744 0.060 Uiso 1 1 calc R . .
C87 C 0.8139(8) 0.5851(4) 0.1798(4) 0.059(2) Uani 1 1 d . . .
H87 H 0.8174 0.5609 0.1413 0.071 Uiso 1 1 calc R . .
C88 C 0.7217(8) 0.5718(4) 0.2155(4) 0.057(2) Uani 1 1 d . . .
H88 H 0.6636 0.5384 0.2017 0.068 Uiso 1 1 calc R . .
C89 C 1.5545(7) 0.7464(5) 0.6207(4) 0.057(2) Uani 1 1 d . . .
H89 H 1.6094 0.7816 0.6134 0.069 Uiso 1 1 calc R . .
C90 C 1.5792(7) 0.6852(5) 0.6235(4) 0.059(2) Uani 1 1 d . . .
H90 H 1.6523 0.6804 0.6196 0.071 Uiso 1 1 calc R . .
C91 C 1.5019(8) 0.6321(5) 0.6316(5) 0.074(3) Uani 1 1 d . . .
H91 H 1.5202 0.5912 0.6314 0.089 Uiso 1 1 calc R . .
C92 C 0.7432(6) 0.5254(3) 0.5006(3) 0.0379(16) Uani 1 1 d . C .
H92A H 0.6682 0.5020 0.4922 0.045 Uiso 1 1 calc R . .
H92B H 0.7676 0.5151 0.5419 0.045 Uiso 1 1 calc R . .
C93 C 0.8169(7) 0.5042(3) 0.4503(4) 0.0408(17) Uani 1 1 d . . .
C97 C 0.9485(7) 0.4384(4) 0.4141(4) 0.051(2) Uani 1 1 d . . .
H97 H 0.9711 0.3988 0.4161 0.062 Uiso 1 1 calc R A 1
C98 C 0.8807(6) 0.4588(3) 0.4607(4) 0.0430(17) Uani 1 1 d . C .
H98 H 0.8786 0.4412 0.4999 0.052 Uiso 1 1 calc R . .
C99 C 0.4890(8) 0.9486(4) 0.6176(4) 0.059(2) Uani 1 1 d . . .
H99 H 0.5246 0.9725 0.6534 0.071 Uiso 1 1 calc R . .
C100 C 0.4998(7) 0.9600(4) 0.1121(4) 0.0489(19) Uani 1 1 d . . .
H100 H 0.5375 0.9868 0.1456 0.059 Uiso 1 1 calc R . .
F1A F 0.360(2) 0.5920(13) 0.3088(11) 0.084(2) Uani 0.257(10) 1 d PU B .
F2A F 0.416(3) 0.5512(13) 0.3982(13) 0.081(2) Uani 0.257(10) 1 d PU B .
F2B F 0.3721(9) 0.5466(4) 0.3695(4) 0.082(2) Uani 0.743(10) 1 d PU B 2
F1B F 0.3174(8) 0.6319(5) 0.3187(3) 0.080(2) Uani 0.743(10) 1 d PU B 2
C1C C 0.941(3) 0.5282(17) 0.3573(15) 0.056(2) Uani 0.285(16) 1 d PU C 1
H1C H 0.9618 0.5543 0.3243 0.067 Uiso 0.285(16) 1 calc PR C 1
C2C C 0.861(3) 0.5440(18) 0.4011(16) 0.056(2) Uani 0.285(16) 1 d PU C 1
H2C H 0.8357 0.5825 0.3975 0.067 Uiso 0.285(16) 1 calc PR C 1
C3C C 0.983(3) 0.4779(19) 0.3634(18) 0.056(2) Uani 0.285(16) 1 d PU C 1
H3C H 1.0362 0.4674 0.3355 0.067 Uiso 0.285(16) 1 calc PR C 1
C3D C 0.9406(13) 0.4602(7) 0.3536(7) 0.056(2) Uani 0.715(16) 1 d PU C 2
H3D H 0.9818 0.4456 0.3209 0.067 Uiso 0.715(16) 1 calc PR C 2
C2D C 0.8082(13) 0.5233(7) 0.3888(6) 0.055(2) Uani 0.715(16) 1 d PU C 2
H2D H 0.7586 0.5498 0.3796 0.066 Uiso 0.715(16) 1 calc PR C 2
C1D C 0.8728(12) 0.5031(6) 0.3419(6) 0.056(2) Uani 0.715(16) 1 d PU C 2
H1D H 0.8706 0.5185 0.3018 0.067 Uiso 0.715(16) 1 calc PR C 2

loop_
_atom_site_aniso_label
_atom_site_aniso_U_11
_atom_site_aniso_U_22
_atom_site_aniso_U_33
_atom_site_aniso_U_23
_atom_site_aniso_U_13
_atom_site_aniso_U_12
Ru1 0.0173(2) 0.0238(2) 0.0241(2) 0.00111(17) 0.00226(16) 0.00546(16)
Ru2 0.0167(2) 0.0226(2) 0.0236(2) 0.00103(17) 0.00182(16) 0.00565(16)
P1 0.0357(10) 0.0355(10) 0.0580(12) -0.0003(9) 0.0045(9) 0.0005(8)
P2 0.0323(9) 0.0412(9) 0.0302(8) 0.0027(7) 0.0033(7) 0.0135(7)
P3 0.0374(10) 0.0429(11) 0.0562(12) 0.0125(9) -0.0024(9) -0.0065(8)
P4 0.0295(8) 0.0350(9) 0.0313(8) 0.0028(7) 0.0024(7) 0.0078(7)
F1 0.041(3) 0.059(3) 0.096(4) -0.007(3) 0.020(3) 0.005(2)
F2 0.078(4) 0.097(5) 0.065(4) 0.007(3) -0.008(3) -0.015(3)
F3 0.042(2) 0.041(2) 0.082(3) 0.008(2) 0.014(2) 0.0036(19)
F4 0.046(3) 0.049(3) 0.100(4) 0.009(3) 0.025(3) -0.003(2)
F5 0.084(4) 0.045(3) 0.092(4) -0.005(3) 0.020(3) -0.005(3)
F6 0.075(4) 0.094(4) 0.078(4) 0.018(3) 0.008(3) 0.025(3)
F7 0.033(2) 0.062(3) 0.057(3) 0.009(2) 0.0105(19) 0.009(2)
F8 0.056(3) 0.071(3) 0.047(3) -0.022(2) -0.006(2) 0.022(2)
F9 0.048(3) 0.048(2) 0.049(2) 0.011(2) -0.012(2) 0.008(2)
F10 0.037(2) 0.063(3) 0.056(3) 0.012(2) 0.010(2) 0.008(2)
F11 0.080(4) 0.041(3) 0.069(3) -0.017(2) 0.016(3) 0.009(2)
F12 0.058(3) 0.090(4) 0.067(3) 0.035(3) 0.006(2) 0.040(3)
F13 0.059(3) 0.061(3) 0.109(5) 0.012(3) 0.018(3) 0.019(3)
F14 0.040(3) 0.059(3) 0.078(3) -0.002(3) 0.017(2) 0.002(2)
F15 0.071(4) 0.099(5) 0.066(4) 0.020(3) 0.000(3) 0.000(3)
F16 0.048(3) 0.100(5) 0.126(5) 0.060(4) -0.005(3) -0.019(3)
F18 0.057(3) 0.081(4) 0.062(3) 0.032(3) 0.004(2) 0.032(3)
F19 0.032(2) 0.051(2) 0.052(2) 0.004(2) 0.0097(18) 0.0061(18)
F20 0.068(3) 0.034(2) 0.069(3) -0.017(2) 0.012(3) 0.002(2)
F21 0.045(2) 0.044(2) 0.050(2) 0.0126(19) -0.0104(19) 0.0049(19)
F22 0.035(2) 0.051(3) 0.059(3) 0.014(2) 0.0104(19) 0.0033(19)
F23 0.051(3) 0.056(3) 0.047(2) -0.019(2) 0.000(2) 0.012(2)
N1 0.016(2) 0.031(3) 0.022(2) 0.011(2) 0.0012(18) 0.0105(19)
N2 0.018(2) 0.020(2) 0.026(2) -0.0021(19) 0.0012(19) -0.0016(18)
N3 0.021(2) 0.024(2) 0.027(3) 0.000(2) 0.0037(19) 0.0020(19)
N4 0.031(3) 0.018(2) 0.027(3) -0.0047(19) 0.004(2) 0.005(2)
N5 0.024(2) 0.024(2) 0.022(2) 0.0039(19) -0.0008(19) 0.0066(19)
N6 0.021(2) 0.029(3) 0.027(3) -0.002(2) 0.002(2) -0.002(2)
N7 0.021(2) 0.012(2) 0.027(2) -0.0015(18) 0.0011(19) 0.0052(17)
N8 0.022(2) 0.020(2) 0.028(3) 0.0013(19) 0.006(2) 0.0028(19)
N9 0.015(2) 0.025(2) 0.030(3) 0.008(2) 0.0019(19) 0.0078(18)
N10 0.020(2) 0.020(2) 0.025(2) 0.0011(19) 0.0021(19) 0.0037(18)
N11 0.025(3) 0.022(2) 0.027(3) -0.003(2) 0.002(2) 0.0074(19)
N12 0.023(2) 0.026(2) 0.026(3) 0.005(2) -0.007(2) 0.008(2)
N13 0.020(2) 0.032(3) 0.028(3) 0.008(2) 0.005(2) 0.008(2)
N14 0.021(2) 0.032(3) 0.024(2) 0.007(2) 0.0024(19) 0.005(2)
N15 0.043(3) 0.012(2) 0.035(3) 0.001(2) 0.002(2) 0.006(2)
N16 0.042(3) 0.021(3) 0.036(3) 0.005(2) 0.006(2) 0.002(2)
N17 0.025(3) 0.022(2) 0.030(3) 0.005(2) 0.001(2) 0.0067(19)
N18 0.022(2) 0.031(3) 0.027(3) 0.002(2) 0.001(2) 0.009(2)
N19 0.027(3) 0.032(3) 0.020(2) -0.001(2) 0.002(2) 0.003(2)
N20 0.027(3) 0.034(3) 0.022(2) 0.000(2) 0.001(2) 0.007(2)
N21 0.018(2) 0.040(3) 0.028(3) 0.001(2) 0.000(2) 0.005(2)
N22 0.021(3) 0.056(4) 0.024(3) 0.001(2) 0.000(2) 0.012(2)
N23 0.024(3) 0.024(2) 0.029(3) 0.005(2) 0.003(2) 0.008(2)
N24 0.024(2) 0.027(3) 0.022(2) 0.0031(19) 0.0012(19) 0.010(2)
N25 0.032(3) 0.015(2) 0.034(3) 0.002(2) 0.003(2) 0.0058(19)
N26 0.032(3) 0.024(3) 0.034(3) 0.003(2) 0.007(2) 0.007(2)
N27 0.022(2) 0.034(3) 0.030(3) 0.010(2) 0.006(2) 0.008(2)
N28 0.028(3) 0.030(3) 0.024(3) 0.003(2) 0.005(2) 0.007(2)
N29 0.026(3) 0.031(3) 0.023(2) 0.004(2) 0.002(2) 0.008(2)
N30 0.030(3) 0.036(3) 0.025(3) 0.005(2) 0.004(2) 0.013(2)
N31 0.024(3) 0.039(3) 0.027(3) 0.000(2) -0.002(2) 0.011(2)
N32 0.025(3) 0.053(4) 0.025(3) 0.005(2) -0.002(2) 0.016(2)
C1 0.022(3) 0.044(4) 0.022(3) 0.008(3) 0.004(2) 0.010(3)
C2 0.025(3) 0.038(4) 0.035(3) 0.012(3) 0.005(3) 0.000(3)
C3 0.033(3) 0.025(3) 0.039(4) 0.008(3) -0.005(3) -0.003(3)
C4 0.037(4) 0.023(3) 0.027(3) 0.001(2) 0.000(3) -0.002(3)
C5 0.021(3) 0.030(3) 0.018(3) 0.007(2) 0.004(2) 0.007(2)
C6 0.018(3) 0.025(3) 0.023(3) 0.003(2) 0.001(2) 0.002(2)
C7 0.031(3) 0.030(3) 0.024(3) 0.004(2) 0.002(2) 0.005(3)
C8 0.030(3) 0.051(4) 0.025(3) 0.017(3) 0.006(3) 0.011(3)
C9 0.029(3) 0.038(3) 0.018(3) 0.003(2) 0.004(2) 0.012(3)
C10 0.035(3) 0.034(3) 0.022(3) 0.007(2) 0.003(2) 0.009(3)
C11 0.030(3) 0.050(4) 0.026(3) 0.006(3) 0.004(3) 0.000(3)
C12 0.027(3) 0.061(5) 0.035(4) -0.002(3) 0.000(3) 0.016(3)
C13 0.049(4) 0.044(4) 0.036(4) -0.001(3) 0.001(3) 0.025(3)
C14 0.039(4) 0.034(4) 0.035(4) 0.005(3) 0.009(3) 0.009(3)
C15 0.026(3) 0.031(3) 0.026(3) -0.002(2) 0.005(2) 0.003(2)
C16 0.019(3) 0.064(5) 0.026(3) 0.000(3) 0.000(2) 0.019(3)
C17 0.015(3) 0.029(3) 0.036(3) -0.004(3) 0.004(2) 0.005(2)
C18 0.025(3) 0.033(3) 0.027(3) -0.001(3) -0.001(2) 0.010(2)
C19 0.049(4) 0.036(4) 0.024(3) 0.000(3) 0.005(3) 0.009(3)
C20 0.049(4) 0.043(4) 0.030(3) 0.001(3) -0.001(3) 0.001(3)
C21 0.035(3) 0.029(3) 0.027(3) -0.003(2) -0.004(3) 0.015(3)
C22 0.033(4) 0.133(9) 0.026(4) 0.005(4) -0.005(3) 0.033(5)
C23 0.028(4) 0.075(5) 0.025(3) 0.003(3) -0.003(3) 0.021(3)
C24 0.036(4) 0.057(5) 0.029(3) 0.006(3) -0.004(3) 0.015(3)
C25 0.036(4) 0.053(5) 0.048(4) -0.005(4) -0.002(3) -0.002(3)
C26 0.023(3) 0.029(3) 0.025(3) 0.002(2) 0.001(2) 0.009(2)
C27 0.029(3) 0.027(3) 0.030(3) 0.004(2) 0.003(2) 0.001(2)
C28 0.020(3) 0.022(3) 0.026(3) 0.001(2) -0.002(2) 0.001(2)
C29 0.030(3) 0.033(3) 0.031(3) 0.004(3) 0.000(3) 0.000(3)
C30 0.035(4) 0.044(4) 0.030(3) 0.012(3) -0.008(3) 0.019(3)
C31 0.028(3) 0.029(3) 0.038(3) 0.008(3) -0.005(3) 0.009(3)
C32 0.037(4) 0.050(5) 0.061(5) 0.011(4) 0.004(4) 0.020(3)
C33 0.060(5) 0.055(5) 0.044(4) 0.001(4) 0.009(4) 0.030(4)
C34 0.027(3) 0.038(4) 0.048(4) -0.001(3) -0.006(3) -0.002(3)
C35 0.028(3) 0.042(4) 0.044(4) 0.006(3) -0.010(3) 0.007(3)
C36 0.061(5) 0.022(3) 0.045(4) 0.001(3) -0.006(3) 0.011(3)
C37 0.047(4) 0.021(3) 0.045(4) 0.002(3) -0.002(3) 0.009(3)
C38 0.043(4) 0.046(4) 0.053(5) -0.001(4) 0.000(4) 0.011(3)
C39 0.051(5) 0.044(4) 0.054(5) -0.003(4) 0.010(4) 0.001(4)
C40 0.030(4) 0.059(5) 0.035(4) 0.004(3) -0.001(3) 0.007(3)
C41 0.028(4) 0.065(5) 0.039(4) -0.006(4) 0.002(3) 0.015(3)
C42 0.044(5) 0.051(5) 0.065(5) -0.001(4) -0.017(4) 0.019(4)
C43 0.047(4) 0.041(4) 0.024(3) -0.003(3) -0.006(3) 0.022(3)
C44 0.066(5) 0.051(5) 0.034(4) -0.005(3) -0.016(4) 0.023(4)
C45 0.053(5) 0.051(5) 0.043(4) -0.002(4) -0.014(4) 0.000(4)
C46 0.052(5) 0.049(5) 0.044(4) 0.007(4) 0.004(4) -0.002(4)
C47 0.047(5) 0.051(5) 0.077(6) 0.009(4) 0.018(4) 0.020(4)
C48 0.064(6) 0.049(5) 0.060(5) -0.001(4) 0.020(4) 0.012(4)
C49 0.069(6) 0.057(5) 0.048(5) -0.012(4) 0.001(4) 0.004(4)
C50 0.030(3) 0.029(3) 0.024(3) 0.007(2) 0.005(2) 0.006(2)
C51 0.025(3) 0.037(4) 0.033(3) 0.011(3) 0.004(3) 0.002(3)
C52 0.037(4) 0.025(3) 0.042(4) 0.009(3) -0.001(3) -0.003(3)
C53 0.031(3) 0.018(3) 0.034(3) -0.003(2) 0.000(3) 0.001(2)
C54 0.023(3) 0.031(3) 0.021(3) 0.009(2) 0.003(2) 0.011(2)
C55 0.023(3) 0.019(3) 0.024(3) 0.000(2) 0.001(2) 0.005(2)
C56 0.028(3) 0.031(3) 0.026(3) 0.000(3) 0.001(2) 0.004(3)
C57 0.038(4) 0.045(4) 0.023(3) 0.013(3) 0.009(3) 0.016(3)
C58 0.029(3) 0.040(4) 0.020(3) 0.008(2) 0.005(2) 0.011(3)
C59 0.039(4) 0.043(4) 0.040(4) 0.001(3) 0.006(3) 0.015(3)
C60 0.048(5) 0.061(5) 0.045(4) 0.005(4) 0.005(4) 0.031(4)
C61 0.033(4) 0.086(6) 0.033(4) -0.001(4) 0.006(3) 0.024(4)
C62 0.036(4) 0.067(5) 0.037(4) 0.012(4) 0.010(3) 0.003(4)
C63 0.037(4) 0.046(4) 0.032(3) 0.012(3) 0.005(3) 0.010(3)
C64 0.022(3) 0.026(3) 0.021(3) -0.004(2) 0.001(2) 0.009(2)
C65 0.018(3) 0.029(3) 0.020(3) -0.005(2) 0.001(2) 0.002(2)
C66 0.027(3) 0.025(3) 0.031(3) -0.003(2) -0.003(2) 0.003(2)
C67 0.028(3) 0.026(3) 0.025(3) -0.004(2) -0.001(2) 0.008(2)
C68 0.035(3) 0.032(3) 0.030(3) 0.007(3) -0.003(3) 0.020(3)
C69 0.032(3) 0.029(3) 0.030(3) -0.002(3) -0.010(3) 0.016(3)
C70 0.031(4) 0.043(4) 0.044(4) -0.002(3) -0.010(3) 0.015(3)
C71 0.042(4) 0.051(5) 0.058(5) 0.014(4) 0.010(4) 0.023(4)
C72 0.065(6) 0.069(6) 0.039(4) -0.001(4) 0.015(4) 0.036(5)
C73 0.038(4) 0.043(4) 0.042(4) -0.013(3) -0.007(3) 0.007(3)
C74 0.019(3) 0.039(3) 0.030(3) 0.002(3) 0.002(2) 0.013(2)
C75 0.028(3) 0.031(3) 0.025(3) 0.001(2) 0.000(2) 0.011(2)
C76 0.023(3) 0.056(4) 0.022(3) 0.001(3) 0.001(2) 0.015(3)
C77 0.025(3) 0.042(4) 0.027(3) 0.003(3) 0.001(2) 0.013(3)
C78 0.044(5) 0.109(8) 0.033(4) 0.009(4) -0.005(3) 0.043(5)
C79 0.030(4) 0.068(5) 0.023(3) 0.002(3) -0.004(3) 0.020(3)
C80 0.046(5) 0.086(6) 0.033(4) 0.007(4) -0.004(3) 0.017(4)
C81 0.058(6) 0.057(6) 0.083(7) 0.001(5) -0.010(5) 0.015(4)
C82 0.046(4) 0.053(4) 0.018(3) 0.006(3) 0.004(3) 0.021(3)
C83 0.047(4) 0.037(4) 0.028(3) 0.006(3) -0.002(3) 0.023(3)
C84 0.056(5) 0.033(4) 0.033(4) 0.002(3) 0.004(3) 0.011(3)
C85 0.059(5) 0.041(4) 0.045(4) -0.002(3) -0.002(4) 0.005(4)
C86 0.059(5) 0.061(5) 0.034(4) -0.004(4) 0.001(3) 0.026(4)
C87 0.087(7) 0.055(5) 0.036(4) -0.013(4) -0.013(4) 0.023(5)
C88 0.063(6) 0.053(5) 0.053(5) -0.007(4) -0.013(4) 0.014(4)
C89 0.047(5) 0.087(7) 0.041(4) 0.014(4) -0.005(4) 0.015(5)
C90 0.039(5) 0.096(7) 0.047(5) 0.003(5) 0.001(4) 0.028(5)
C91 0.054(6) 0.081(7) 0.094(8) 0.007(6) -0.014(5) 0.032(5)
C92 0.061(5) 0.015(3) 0.038(4) 0.002(3) 0.003(3) 0.007(3)
C93 0.054(5) 0.031(4) 0.042(4) 0.005(3) 0.002(3) 0.019(3)
C97 0.056(5) 0.039(4) 0.065(5) -0.002(4) -0.005(4) 0.028(4)
C98 0.055(5) 0.037(4) 0.040(4) 0.005(3) -0.005(3) 0.015(3)
C99 0.067(6) 0.060(5) 0.049(5) -0.018(4) -0.005(4) 0.019(4)
C100 0.042(4) 0.053(5) 0.048(4) -0.011(4) -0.001(3) 0.005(4)
F1A 0.104(5) 0.076(4) 0.056(4) -0.004(4) -0.005(3) -0.017(4)
F2A 0.106(6) 0.064(4) 0.064(5) -0.004(4) 0.001(4) -0.007(5)
F2B 0.106(5) 0.064(4) 0.064(4) -0.007(3) 0.001(3) -0.009(4)
F1B 0.098(5) 0.080(4) 0.047(3) 0.001(3) -0.009(3) -0.018(4)
C1C 0.068(5) 0.058(4) 0.053(4) 0.010(3) 0.017(4) 0.034(4)
C2C 0.068(5) 0.058(4) 0.052(4) 0.010(3) 0.017(4) 0.035(4)
C3C 0.067(5) 0.058(4) 0.053(4) 0.010(3) 0.017(4) 0.035(4)
C3D 0.067(5) 0.058(4) 0.052(4) 0.010(3) 0.018(4) 0.035(4)
C2D 0.068(5) 0.057(4) 0.051(4) 0.011(3) 0.017(4) 0.037(4)
C1D 0.068(5) 0.058(4) 0.052(4) 0.011(3) 0.017(4) 0.035(4)

loop_
_atom_type_symbol
_atom_type_description
_atom_type_scat_dispersion_real
_atom_type_scat_dispersion_imag
_atom_type_scat_source
C C 0.0181 0.0091 'International Tables Vol C Tables 4.2.6.8 and 6.1.1.4'
H H 0.0000 0.0000 'International Tables Vol C Tables 4.2.6.8 and 6.1.1.4'
F F 0.0727 0.0534 'International Tables Vol C Tables 4.2.6.8 and 6.1.1.4'
N N 0.0311 0.0180 'International Tables Vol C Tables 4.2.6.8 and 6.1.1.4'
P P 0.2955 0.4335 'International Tables Vol C Tables 4.2.6.8 and 6.1.1.4'
Ru Ru 0.0552 3.2960 'International Tables Vol C Tables 4.2.6.8 and 6.1.1.4'

loop_
_geom_angle_atom_site_label_1
_geom_angle_atom_site_label_2
_geom_angle_atom_site_label_3
_geom_angle
N6 Ru1 N5 77.38(19)
N6 Ru1 N1 94.20(18)
N5 Ru1 N1 170.18(19)
N6 Ru1 N4 94.5(2)
N5 Ru1 N4 84.24(19)
N1 Ru1 N4 101.64(19)
N6 Ru1 N3 171.35(19)
N5 Ru1 N3 98.40(19)
N1 Ru1 N3 90.61(18)
N4 Ru1 N3 77.5(2)
N6 Ru1 N2 89.93(19)
N5 Ru1 N2 95.69(18)
N1 Ru1 N2 79.08(19)
N4 Ru1 N2 175.44(19)
N3 Ru1 N2 98.05(19)
N9 Ru2 N11 94.25(18)
N9 Ru2 N12 170.40(18)
N11 Ru2 N12 77.55(19)
N9 Ru2 N8 90.97(18)
N11 Ru2 N8 171.61(19)
N12 Ru2 N8 97.77(18)
N9 Ru2 N7 99.62(18)
N11 Ru2 N7 95.44(19)
N12 Ru2 N7 86.27(19)
N8 Ru2 N7 77.19(18)
N9 Ru2 N10 79.10(18)
N11 Ru2 N10 89.87(19)
N12 Ru2 N10 95.72(19)
N8 Ru2 N10 97.57(18)
N7 Ru2 N10 174.62(18)
F6 P1 F5 91.8(4)
F6 P1 F2 178.1(4)
F5 P1 F2 89.8(4)
F6 P1 F1 90.0(3)
F5 P1 F1 91.8(3)
F2 P1 F1 91.0(3)
F6 P1 F3 90.4(3)
F5 P1 F3 177.2(3)
F2 P1 F3 87.9(3)
F1 P1 F3 89.9(3)
F6 P1 F4 89.1(3)
F5 P1 F4 90.1(3)
F2 P1 F4 89.9(3)
F1 P1 F4 178.0(3)
F3 P1 F4 88.3(3)
F11 P2 F12 90.4(3)
F11 P2 F8 179.3(3)
F12 P2 F8 90.3(3)
F11 P2 F7 90.2(3)
F12 P2 F7 91.0(3)
F8 P2 F7 89.8(3)
F11 P2 F9 90.5(3)
F12 P2 F9 178.9(3)
F8 P2 F9 88.8(3)
F7 P2 F9 89.7(2)
F11 P2 F10 90.2(3)
F12 P2 F10 89.8(3)
F8 P2 F10 89.7(3)
F7 P2 F10 179.1(3)
F9 P2 F10 89.6(2)
F2B P3 F1B 98.7(5)
F2B P3 F15 91.6(5)
F1B P3 F15 169.0(5)
F2B P3 F14 95.0(4)
F1B P3 F14 93.2(4)
F15 P3 F14 89.9(3)
F2B P3 F16 88.6(5)
F1B P3 F16 88.5(4)
F15 P3 F16 87.8(3)
F14 P3 F16 175.7(4)
F2B P3 F13 176.0(4)
F1B P3 F13 83.8(4)
F15 P3 F13 85.7(4)
F14 P3 F13 87.9(3)
F16 P3 F13 88.4(3)
F2B P3 F1A 63.1(10)
F1B P3 F1A 38.8(10)
F15 P3 F1A 152.2(12)
F14 P3 F1A 81.5(9)
F16 P3 F1A 102.2(10)
F13 P3 F1A 120.1(11)
F2B P3 F2A 27.8(8)
F1B P3 F2A 123.9(9)
F15 P3 F2A 67.0(9)
F14 P3 F2A 82.3(10)
F16 P3 F2A 100.0(10)
F13 P3 F2A 150.9(10)
F1A P3 F2A 85.6(13)
F18 P4 F20 90.3(3)
F18 P4 F23 90.5(3)
F20 P4 F23 179.2(3)
F18 P4 F19 91.2(3)
F20 P4 F19 90.1(2)
F23 P4 F19 90.0(2)
F18 P4 F22 90.2(3)
F20 P4 F22 90.0(3)
F23 P4 F22 89.9(2)
F19 P4 F22 178.7(3)
F18 P4 F21 179.1(3)
F20 P4 F21 90.3(3)
F23 P4 F21 89.0(3)
F19 P4 F21 89.5(2)
F22 P4 F21 89.2(2)
N13 N1 C6 111.7(5)
N13 N1 Ru1 134.3(4)
C6 N1 Ru1 113.9(4)
C1 N2 C5 118.8(5)
C1 N2 Ru1 126.4(4)
C5 N2 Ru1 114.7(4)
N17 N3 C26 110.2(5)
N17 N3 Ru1 133.5(4)
C26 N3 Ru1 116.3(4)
N15 N4 C28 110.4(5)
N15 N4 Ru1 131.4(4)
C28 N4 Ru1 116.7(4)
N19 N5 C17 110.6(5)
N19 N5 Ru1 132.7(4)
C17 N5 Ru1 116.1(4)
N21 N6 C15 110.6(5)
N21 N6 Ru1 131.0(4)
C15 N6 Ru1 118.4(4)
N25 N7 C65 111.2(5)
N25 N7 Ru2 131.8(4)
C65 N7 Ru2 116.7(4)
N23 N8 C64 111.0(5)
N23 N8 Ru2 132.7(4)
C64 N8 Ru2 116.1(4)
N27 N9 C55 111.0(5)
N27 N9 Ru2 134.1(4)
C55 N9 Ru2 114.5(4)
C50 N10 C54 118.8(5)
C50 N10 Ru2 126.8(4)
C54 N10 Ru2 114.3(4)
N31 N11 C75 110.6(5)
N31 N11 Ru2 131.0(4)
C75 N11 Ru2 118.4(4)
N29 N12 C74 110.5(5)
N29 N12 Ru2 133.2(4)
C74 N12 Ru2 116.0(4)
N1 N13 N14 104.2(5)
C7 N14 N13 112.9(5)
C7 N14 C8 127.1(5)
N13 N14 C8 120.0(5)
N16 N15 N4 104.7(5)
N15 N16 C29 113.8(5)
N15 N16 C36 118.1(6)
C29 N16 C36 127.5(6)
N3 N17 N18 106.3(5)
N17 N18 C27 111.4(5)
N17 N18 C30 119.4(5)
C27 N18 C30 129.2(5)
N5 N19 N20 105.2(5)
N19 N20 C18 113.1(5)
N19 N20 C19 119.0(5)
C18 N20 C19 127.8(5)
N6 N21 N22 104.9(5)
N21 N22 C16 112.4(5)
N21 N22 C22 117.0(5)
C16 N22 C22 130.6(6)
N8 N23 N24 105.6(5)
C67 N24 N23 111.9(5)
C67 N24 C68 127.8(5)
N23 N24 C68 120.2(5)
N7 N25 N26 103.8(5)
N25 N26 C66 113.8(5)
N25 N26 C92 117.8(5)
C66 N26 C92 128.2(6)
N9 N27 N28 104.9(5)
C56 N28 N27 112.5(5)
C56 N28 C57 128.0(5)
N27 N28 C57 119.4(5)
N12 N29 N30 105.6(5)
N29 N30 C77 112.6(5)
N29 N30 C82 118.9(5)
C77 N30 C82 128.4(5)
N11 N31 N32 105.1(5)
N31 N32 C76 112.0(5)
N31 N32 C78 117.0(5)
C76 N32 C78 130.8(6)
N2 C1 C2 122.0(6)
N2 C1 H1 119.0
C2 C1 H1 119.0
C1 C2 C3 119.2(6)
C1 C2 H2 120.4
C3 C2 H2 120.4
C4 C3 C2 119.7(6)
C4 C3 H3 120.2
C2 C3 H3 120.2
C3 C4 C5 118.6(6)
C3 C4 H4 120.7
C5 C4 H4 120.7
N2 C5 C4 121.6(5)
N2 C5 C6 114.0(5)
C4 C5 C6 124.3(5)
N1 C6 C7 106.8(5)
N1 C6 C5 118.3(5)
C7 C6 C5 134.7(5)
N14 C7 C6 104.3(5)
N14 C7 H7 127.9
C6 C7 H7 127.9
N14 C8 C9 114.1(5)
N14 C8 H8A 108.7
C9 C8 H8A 108.7
N14 C8 H8B 108.7
C9 C8 H8B 108.7
H8A C8 H8B 107.6
C10 C9 C14 119.0(6)
C10 C9 C8 120.0(6)
C14 C9 C8 121.0(6)
C9 C10 C11 120.9(6)
C9 C10 H10 119.5
C11 C10 H10 119.5
C12 C11 C10 120.0(6)
C12 C11 H11 120.0
C10 C11 H11 120.0
C13 C12 C11 119.8(6)
C13 C12 H12 120.1
C11 C12 H12 120.1
C12 C13 C14 120.7(7)
C12 C13 H13 119.7
C14 C13 H13 119.7
C13 C14 C9 119.5(6)
C13 C14 H14 120.2
C9 C14 H14 120.2
C16 C15 N6 107.1(5)
C16 C15 C17 139.9(6)
N6 C15 C17 112.9(5)
N22 C16 C15 104.9(5)
N22 C16 H16 127.5
C15 C16 H16 127.5
C18 C17 N5 106.6(5)
C18 C17 C15 138.8(6)
N5 C17 C15 114.6(5)
N20 C18 C17 104.6(5)
N20 C18 H18 127.7
C17 C18 H18 127.7
N20 C19 C21 113.6(5)
N20 C19 H19A 108.8
C21 C19 H19A 108.8
N20 C19 H19B 108.8
C21 C19 H19B 108.8
H19A C19 H19B 107.7
C46 C20 C21 120.4(7)
C46 C20 H20 119.8
C21 C20 H20 119.8
C20 C21 C43 118.9(6)
C20 C21 C19 123.8(6)
C43 C21 C19 117.3(6)
N22 C22 C23 112.3(6)
N22 C22 H22A 109.1
C23 C22 H22A 109.1
N22 C22 H22B 109.1
C23 C22 H22B 109.1
H22A C22 H22B 107.9
C24 C23 C25 119.7(7)
C24 C23 C22 122.0(8)
C25 C23 C22 118.1(8)
C40 C24 C23 120.0(7)
C40 C24 H24 120.0
C23 C24 H24 120.0
C23 C25 C42 119.6(8)
C23 C25 H25 120.2
C42 C25 H25 120.2
N3 C26 C27 107.0(5)
N3 C26 C28 114.6(5)
C27 C26 C28 138.3(6)
N18 C27 C26 105.2(5)
N18 C27 H27 127.4
C26 C27 H27 127.4
C29 C28 N4 107.5(5)
C29 C28 C26 138.3(6)
N4 C28 C26 114.2(5)
N16 C29 C28 103.6(5)
N16 C29 H29 128.2
C28 C29 H29 128.2
N18 C30 C31 112.7(5)
N18 C30 H30A 109.0
C31 C30 H30A 109.0
N18 C30 H30B 109.0
C31 C30 H30B 109.0
H30A C30 H30B 107.8
C35 C31 C34 118.6(6)
C35 C31 C30 120.8(6)
C34 C31 C30 120.6(6)
C33 C32 C35 119.9(7)
C33 C32 H32 120.1
C35 C32 H32 120.1
C100 C33 C32 119.6(7)
C100 C33 H33 120.2
C32 C33 H33 120.2
C100 C34 C31 121.3(7)
C100 C34 H34 119.4
C31 C34 H34 119.4
C31 C35 C32 120.4(7)
C31 C35 H35 119.8
C32 C35 H35 119.8
N16 C36 C37 111.3(6)
N16 C36 H36A 109.4
C37 C36 H36A 109.4
N16 C36 H36B 109.4
C37 C36 H36B 109.4
H36A C36 H36B 108.0
C39 C37 C38 118.8(7)
C39 C37 C36 119.7(7)
C38 C37 C36 121.5(7)
C47 C38 C37 119.8(8)
C47 C38 H38 120.1
C37 C38 H38 120.1
C37 C39 C49 120.4(8)
C37 C39 H39 119.8
C49 C39 H39 119.8
C41 C40 C24 120.4(7)
C41 C40 H40 119.8
C24 C40 H40 119.8
C42 C41 C40 120.2(7)
C42 C41 H41 119.9
C40 C41 H41 119.9
C41 C42 C25 120.1(8)
C41 C42 H42 119.9
C25 C42 H42 119.9
C21 C43 C44 120.2(7)
C21 C43 H43 119.9
C44 C43 H43 119.9
C45 C44 C43 120.3(7)
C45 C44 H44 119.8
C43 C44 H44 119.8
C44 C45 C46 119.8(8)
C44 C45 H45 120.1
C46 C45 H45 120.1
C45 C46 C20 120.3(8)
C45 C46 H46 119.9
C20 C46 H46 119.9
C48 C47 C38 121.3(8)
C48 C47 H47 119.3
C38 C47 H47 119.3
C47 C48 C49 118.9(8)
C47 C48 H48 120.5
C49 C48 H48 120.6
C48 C49 C39 120.8(8)
C48 C49 H49 119.6
C39 C49 H49 119.6
N10 C50 C51 122.3(6)
N10 C50 H50 118.9
C51 C50 H50 118.9
C50 C51 C52 118.6(6)
C50 C51 H51 120.7
C52 C51 H51 120.7
C53 C52 C51 120.3(6)
C53 C52 H52 119.8
C51 C52 H52 119.8
C52 C53 C54 118.6(6)
C52 C53 H53 120.7
C54 C53 H53 120.7
N10 C54 C53 121.5(5)
N10 C54 C55 114.4(5)
C53 C54 C55 124.1(5)
N9 C55 C56 107.1(5)
N9 C55 C54 117.5(5)
C56 C55 C54 135.4(5)
N28 C56 C55 104.5(5)
N28 C56 H56 127.8
C55 C56 H56 127.8
N28 C57 C58 113.2(5)
N28 C57 H57A 108.9
C58 C57 H57A 108.9
N28 C57 H57B 108.9
C58 C57 H57B 108.9
H57A C57 H57B 107.7
C63 C58 C59 119.4(6)
C63 C58 C57 119.0(6)
C59 C58 C57 121.7(6)
C58 C59 C60 120.1(7)
C58 C59 H59 120.0
C60 C59 H59 120.0
C61 C60 C59 120.1(7)
C61 C60 H60 120.0
C59 C60 H60 120.0
C62 C61 C60 119.8(7)
C62 C61 H61 120.1
C60 C61 H61 120.1
C61 C62 C63 120.4(7)
C61 C62 H62 119.8
C63 C62 H62 119.8
C58 C63 C62 120.3(7)
C58 C63 H63 119.8
C62 C63 H63 119.8
N8 C64 C67 106.3(5)
N8 C64 C65 115.4(5)
C67 C64 C65 138.2(5)
N7 C65 C66 107.3(5)
N7 C65 C64 114.2(5)
C66 C65 C64 138.5(5)
N26 C66 C65 103.8(5)
N26 C66 H66 128.1
C65 C66 H66 128.1
N24 C67 C64 105.2(5)
N24 C67 H67 127.4
C64 C67 H67 127.4
N24 C68 C69 111.2(5)
N24 C68 H68A 109.4
C69 C68 H68A 109.4
N24 C68 H68B 109.4
C69 C68 H68B 109.4
H68A C68 H68B 108.0
C70 C69 C73 118.7(6)
C70 C69 C68 120.5(6)
C73 C69 C68 120.8(6)
C69 C70 C71 120.3(7)
C69 C70 H70 119.8
C71 C70 H70 119.8
C72 C71 C70 119.8(8)
C72 C71 H71 120.1
C70 C71 H71 120.1
C99 C72 C71 119.4(7)
C99 C72 H72 120.3
C71 C72 H72 120.3
C99 C73 C69 120.1(7)
C99 C73 H73 119.9
C69 C73 H73 119.9
C77 C74 N12 106.0(5)
C77 C74 C75 139.2(6)
N12 C74 C75 114.8(5)
C76 C75 N11 107.8(5)
C76 C75 C74 139.2(6)
N11 C75 C74 113.0(5)
C75 C76 N32 104.5(5)
C75 C76 H76 127.7
N32 C76 H76 127.7
N30 C77 C74 105.2(5)
N30 C77 H77 127.4
C74 C77 H77 127.4
N32 C78 C79 113.9(6)
N32 C78 H78A 108.8
C79 C78 H78A 108.8
N32 C78 H78B 108.8
C79 C78 H78B 108.8
H78A C78 H78B 107.7
C81 C79 C80 120.6(8)
C81 C79 C78 123.1(8)
C80 C79 C78 116.2(8)
C89 C80 C79 119.8(9)
C89 C80 H80 120.1
C79 C80 H80 120.1
C79 C81 C91 120.2(9)
C79 C81 H81 119.9
C91 C81 H81 119.9
N30 C82 C83 112.5(5)
N30 C82 H82A 109.1
C83 C82 H82A 109.1
N30 C82 H82B 109.1
C83 C82 H82B 109.1
H82A C82 H82B 107.8
C84 C83 C86 118.6(7)
C84 C83 C82 123.7(6)
C86 C83 C82 117.6(7)
C83 C84 C85 121.5(7)
C83 C84 H84 119.3
C85 C84 H84 119.3
C88 C85 C84 119.4(8)
C88 C85 H85 120.3
C84 C85 H85 120.3
C83 C86 C87 120.0(8)
C83 C86 H86 120.0
C87 C86 H86 120.0
C88 C87 C86 121.4(8)
C88 C87 H87 119.3
C86 C87 H87 119.3
C87 C88 C85 119.2(8)
C87 C88 H88 120.4
C85 C88 H88 120.4
C80 C89 C90 118.7(9)
C80 C89 H89 120.6
C90 C89 H89 120.6
C91 C90 C89 122.9(8)
C91 C90 H90 118.5
C89 C90 H90 118.5
C90 C91 C81 117.7(9)
C90 C91 H91 121.2
C81 C91 H91 121.2
N26 C92 C93 110.8(5)
N26 C92 H92A 109.5
C93 C92 H92A 109.5
N26 C92 H92B 109.5
C93 C92 H92B 109.5
H92A C92 H92B 108.1
C98 C93 C2D 118.6(8)
C98 C93 C2C 111.1(15)
C2D C93 C2C 30.3(15)
C98 C93 C92 121.4(7)
C2D C93 C92 119.3(8)
C2C C93 C92 123.2(14)
C98 C97 C3D 117.6(8)
C98 C97 C3C 120.3(15)
C3D C97 C3C 24.9(15)
C98 C97 H97 119.8
C3D C97 H97 116.5
C3C C97 H97 119.8
C93 C98 C97 121.8(7)
C93 C98 H98 119.1
C97 C98 H98 119.1
C73 C99 C72 121.6(8)
C73 C99 H99 119.2
C72 C99 H99 119.2
C34 C100 C33 120.2(7)
C34 C100 H100 119.9
C33 C100 H100 119.9
F1B F1A P3 66.0(14)
F1B F1A F2B 116(2)
P3 F1A F2B 55.0(8)
F2B F2A P3 65(2)
F2A F2B P3 88(2)
F2A F2B F1A 131(2)
P3 F2B F1A 61.9(10)
F1A F1B P3 75.2(14)
C3C C1C C2C 120(3)
C3C C1C H1C 120.1
C2C C1C H1C 120.1
C1C C2C C93 124(3)
C1C C2C H2C 117.9
C93 C2C H2C 117.9
C1C C3C C97 119(3)
C1C C3C H3C 120.6
C97 C3C H3C 120.6
C1D C3D C97 120.7(12)
C1D C3D H3D 119.6
C97 C3D H3D 119.6
C1D C2D C93 120.2(11)
C1D C2D H2D 119.9
C93 C2D H2D 119.9
C2D C1D C3D 120.5(12)
C2D C1D H1D 119.7
C3D C1D H1D 119.7

loop_
_geom_bond_atom_site_label_1
_geom_bond_atom_site_label_2
_geom_bond_distance
Ru1 N6 2.042(5)
Ru1 N5 2.055(5)
Ru1 N1 2.055(5)
Ru1 N4 2.060(5)
Ru1 N3 2.071(5)
Ru1 N2 2.094(5)
Ru2 N9 2.036(5)
Ru2 N11 2.046(5)
Ru2 N12 2.056(5)
Ru2 N8 2.072(5)
Ru2 N7 2.073(4)
Ru2 N10 2.091(5)
P1 F6 1.537(6)
P1 F5 1.566(5)
P1 F2 1.586(6)
P1 F1 1.593(5)
P1 F3 1.596(5)
P1 F4 1.600(5)
P2 F11 1.586(5)
P2 F12 1.587(5)
P2 F8 1.595(5)
P2 F7 1.600(4)
P2 F9 1.601(4)
P2 F10 1.603(4)
P3 F2B 1.540(9)
P3 F1B 1.565(8)
P3 F15 1.586(6)
P3 F14 1.591(5)
P3 F16 1.599(6)
P3 F13 1.618(6)
P3 F1A 1.66(2)
P3 F2A 1.70(3)
P4 F18 1.585(5)
P4 F20 1.592(4)
P4 F23 1.596(4)
P4 F19 1.599(4)
P4 F22 1.602(4)
P4 F21 1.608(4)
N1 N13 1.313(6)
N1 C6 1.359(7)
N2 C1 1.333(7)
N2 C5 1.365(7)
N3 N17 1.312(7)
N3 C26 1.362(8)
N4 N15 1.319(7)
N4 C28 1.361(8)
N5 N19 1.315(7)
N5 C17 1.385(7)
N6 N21 1.322(7)
N6 C15 1.367(7)
N7 N25 1.317(6)
N7 C65 1.356(7)
N8 N23 1.313(7)
N8 C64 1.358(7)
N9 N27 1.318(7)
N9 C55 1.356(7)
N10 C50 1.343(7)
N10 C54 1.356(7)
N11 N31 1.310(7)
N11 C75 1.364(7)
N12 N29 1.311(7)
N12 C74 1.387(7)
N13 N14 1.347(7)
N14 C7 1.347(8)
N14 C8 1.469(7)
N15 N16 1.314(7)
N16 C29 1.349(9)
N16 C36 1.486(8)
N17 N18 1.338(7)
N18 C27 1.345(8)
N18 C30 1.472(8)
N19 N20 1.343(7)
N20 C18 1.344(8)
N20 C19 1.455(8)
N21 N22 1.339(7)
N22 C16 1.349(8)
N22 C22 1.480(8)
N23 N24 1.343(7)
N24 C67 1.336(8)
N24 C68 1.479(7)
N25 N26 1.333(7)
N26 C66 1.337(8)
N26 C92 1.491(7)
N27 N28 1.352(7)
N28 C56 1.337(8)
N28 C57 1.483(7)
N29 N30 1.333(7)
N30 C77 1.342(8)
N30 C82 1.465(8)
N31 N32 1.338(7)
N32 C76 1.359(8)
N32 C78 1.471(8)
C1 C2 1.374(9)
C1 H1 0.9300
C2 C3 1.380(9)
C2 H2 0.9300
C3 C4 1.377(9)
C3 H3 0.9300
C4 C5 1.379(8)
C4 H4 0.9300
C5 C6 1.441(8)
C6 C7 1.374(8)
C7 H7 0.9300
C8 C9 1.511(8)
C8 H8A 0.9700
C8 H8B 0.9700
C9 C10 1.375(9)
C9 C14 1.395(9)
C10 C11 1.379(9)
C10 H10 0.9300
C11 C12 1.375(10)
C11 H11 0.9300
C12 C13 1.370(11)
C12 H12 0.9300
C13 C14 1.387(10)
C13 H13 0.9300
C14 H14 0.9300
C15 C16 1.359(9)
C15 C17 1.450(9)
C16 H16 0.9300
C17 C18 1.378(8)
C18 H18 0.9300
C19 C21 1.516(9)
C19 H19A 0.9700
C19 H19B 0.9700
C20 C46 1.387(10)
C20 C21 1.387(10)
C20 H20 0.9300
C21 C43 1.388(8)
C22 C23 1.502(10)
C22 H22A 0.9700
C22 H22B 0.9700
C23 C24 1.382(11)
C23 C25 1.387(11)
C24 C40 1.377(10)
C24 H24 0.9300
C25 C42 1.392(11)
C25 H25 0.9300
C26 C27 1.370(9)
C26 C28 1.456(8)
C27 H27 0.9300
C28 C29 1.359(8)
C29 H29 0.9300
C30 C31 1.512(9)
C30 H30A 0.9700
C30 H30B 0.9700
C31 C35 1.382(9)
C31 C34 1.388(9)
C32 C33 1.385(12)
C32 C35 1.400(11)
C32 H32 0.9300
C33 C100 1.378(11)
C33 H33 0.9300
C34 C100 1.375(10)
C34 H34 0.9300
C35 H35 0.9300
C36 C37 1.501(10)
C36 H36A 0.9700
C36 H36B 0.9700
C37 C39 1.377(10)
C37 C38 1.394(10)
C38 C47 1.386(11)
C38 H38 0.9300
C39 C49 1.391(11)
C39 H39 0.9300
C40 C41 1.376(11)
C40 H40 0.9300
C41 C42 1.366(12)
C41 H41 0.9300
C42 H42 0.9300
C43 C44 1.391(11)
C43 H43 0.9300
C44 C45 1.374(12)
C44 H44 0.9300
C45 C46 1.376(11)
C45 H45 0.9300
C46 H46 0.9300
C47 C48 1.369(13)
C47 H47 0.9300
C48 C49 1.370(12)
C48 H48 0.9300
C49 H49 0.9300
C50 C51 1.378(9)
C50 H50 0.9300
C51 C52 1.385(9)
C51 H51 0.9300
C52 C53 1.364(9)
C52 H52 0.9300
C53 C54 1.397(8)
C53 H53 0.9300
C54 C55 1.443(8)
C55 C56 1.383(8)
C56 H56 0.9300
C57 C58 1.506(9)
C57 H57A 0.9700
C57 H57B 0.9700
C58 C63 1.371(9)
C58 C59 1.382(9)
C59 C60 1.391(10)
C59 H59 0.9300
C60 C61 1.380(12)
C60 H60 0.9300
C61 C62 1.360(12)
C61 H61 0.9300
C62 C63 1.394(10)
C62 H62 0.9300
C63 H63 0.9300
C64 C67 1.384(8)
C64 C65 1.446(8)
C65 C66 1.362(8)
C66 H66 0.9300
C67 H67 0.9300
C68 C69 1.507(9)
C68 H68A 0.9700
C68 H68B 0.9700
C69 C70 1.386(9)
C69 C73 1.396(9)
C70 C71 1.394(10)
C70 H70 0.9300
C71 C72 1.380(12)
C71 H71 0.9300
C72 C99 1.371(13)
C72 H72 0.9300
C73 C99 1.358(11)
C73 H73 0.9300
C74 C77 1.372(8)
C74 C75 1.454(8)
C75 C76 1.343(9)
C76 H76 0.9300
C77 H77 0.9300
C78 C79 1.488(10)
C78 H78A 0.9700
C78 H78B 0.9700
C79 C81 1.335(12)
C79 C80 1.413(12)
C80 C89 1.374(12)
C80 H80 0.9300
C81 C91 1.441(13)
C81 H81 0.9300
C82 C83 1.531(10)
C82 H82A 0.9700
C82 H82B 0.9700
C83 C84 1.380(10)
C83 C86 1.381(10)
C84 C85 1.398(11)
C84 H84 0.9300
C85 C88 1.384(11)
C85 H85 0.9300
C86 C87 1.392(12)
C86 H86 0.9300
C87 C88 1.371(13)
C87 H87 0.9300
C88 H88 0.9300
C89 C90 1.383(13)
C89 H89 0.9300
C90 C91 1.352(14)
C90 H90 0.9300
C91 H91 0.9300
C92 C93 1.502(10)
C92 H92A 0.9700
C92 H92B 0.9700
C93 C98 1.375(10)
C93 C2D 1.396(15)
C93 C2C 1.43(4)
C97 C98 1.395(11)
C97 C3D 1.399(16)
C97 C3C 1.43(4)
C97 H97 0.9300
C98 H98 0.9300
C99 H99 0.9300
C100 H100 0.9300
F1A F1B 1.08(3)
F1A F2B 1.68(3)
F2A F2B 0.80(3)
C1C C3C 1.28(4)
C1C C2C 1.43(4)
C1C H1C 0.9300
C2C H2C 0.9300
C3C H3C 0.9300
C3D C1D 1.373(17)
C3D H3D 0.9300
C2D C1D 1.371(16)
C2D H2D 0.9300
C1D H1D 0.9300
